data_7251100
loop_
_publ_author_name
'Ogawa, Kota'
'Sumida, Ayaka'
'Kubota, Rikuto'
'Tachikawa, Takashi'
'Ito, Suguru'

_publ_section_title
;
 Reprecipitation-driven access to solvates and solvent-free crystals:
 achieving two-solvent-mediated vapochromic luminescence
;
_journal_issue 46
_journal_name_full CrystEngComm
_journal_page_first 7484
_journal_page_last 7490
_journal_paper_doi 10.1039/D5CE00946D
_journal_volume 27
_journal_year 2025
_chemical_formula_moiety 'C32 H19 Cl3 N4 S2'
_chemical_formula_sum 'C32 H19 Cl3 N4 S2'
_chemical_formula_weight 630.01
_space_group_crystal_system monoclinic
_space_group_IT_number 14
_space_group_name_Hall '-P 2ybc'
_space_group_name_H-M_alt 'P 1 21/c 1'
_atom_sites_solution_hydrogens geom
_atom_sites_solution_primary direct
_atom_sites_solution_secondary difmap
_audit_update_record
;
2025-07-31 deposited with the CCDC.	2025-10-21 downloaded from the CCDC.
;
_cell_angle_alpha 90.0000
_cell_angle_beta 91.6145(6)
_cell_angle_gamma 90.0000
_cell_formula_units_Z 4
_cell_length_a 10.29396(7)
_cell_length_b 23.41077(18)
_cell_length_c 11.59685(8)
_cell_measurement_reflns_used 11352
_cell_measurement_temperature 123
_cell_measurement_theta_max 72.87
_cell_measurement_theta_min 4.68
_cell_volume 2793.61(3)
_computing_cell_refinement 'CrysAlisPro 1.171.40.66a (Rigaku OD, 2019)'
_computing_data_collection 'CrysAlisPro 1.171.40.66a (Rigaku OD, 2019)'
_computing_data_reduction 'CrysAlisPro 1.171.40.66a (Rigaku OD, 2019)'
_computing_molecular_graphics 'CrystalStructure 4.2.5'
_computing_publication_material 'CrystalStructure 4.2.5 (Rigaku, 2017)'
_computing_structure_refinement 'SHELXL Version 2014/7 (Sheldrick, 2008)'
_computing_structure_solution 'SHELXT Version 2014/4 (Sheldrick, 2014)'
_diffrn_ambient_temperature 123
_diffrn_detector_area_resol_mean 5.814
_diffrn_measured_fraction_theta_full 0.998
_diffrn_measured_fraction_theta_max 0.998
_diffrn_measurement_device_type 'Rigaku XtaLAB P200'
_diffrn_measurement_method \w
_diffrn_radiation_type 'Cu K\a'
_diffrn_radiation_wavelength 1.54184
_diffrn_reflns_av_R_equivalents 0.0271
_diffrn_reflns_Laue_measured_fraction_full 0.998
_diffrn_reflns_Laue_measured_fraction_max 0.998
_diffrn_reflns_limit_h_max 12
_diffrn_reflns_limit_h_min -11
_diffrn_reflns_limit_k_max 28
_diffrn_reflns_limit_k_min -26
_diffrn_reflns_limit_l_max 9
_diffrn_reflns_limit_l_min -13
_diffrn_reflns_number 16122
_diffrn_reflns_point_group_measured_fraction_full 0.998
_diffrn_reflns_point_group_measured_fraction_max 0.998
_diffrn_reflns_theta_full 67.684
_diffrn_reflns_theta_max 68.238
_diffrn_reflns_theta_min 4.694
_diffrn_standards_number 0
_exptl_absorpt_coefficient_mu 4.616
_exptl_absorpt_correction_T_max 0.995
_exptl_absorpt_correction_T_min 0.591
_exptl_absorpt_correction_type multi-scan
_exptl_absorpt_process_details
;
CrysAlisPro 1.171.40.66a (Rigaku Oxford Diffraction, 2019)
Empirical absorption correction using spherical harmonics,
 implemented in SCALE3 ABSPACK scaling algorithm.
;
_exptl_crystal_colour yellow
_exptl_crystal_density_diffrn 1.498
_exptl_crystal_density_method 'not measured'
_exptl_crystal_description plate
_exptl_crystal_F_000 1288.00
_exptl_crystal_preparation Luminescent
_exptl_crystal_recrystallization_method 'Re-crystallisation from solvent: hexane/chloroform'
_exptl_crystal_size_max 0.200
_exptl_crystal_size_mid 0.050
_exptl_crystal_size_min 0.001
_refine_diff_density_max 0.56
_refine_diff_density_min -0.72
_refine_ls_extinction_method none
_refine_ls_goodness_of_fit_ref 1.037
_refine_ls_hydrogen_treatment constr
_refine_ls_number_parameters 370
_refine_ls_number_reflns 5100
_refine_ls_number_restraints 0
_refine_ls_R_factor_all 0.0370
_refine_ls_R_factor_gt 0.0350
_refine_ls_shift/su_max 0.000
_refine_ls_structure_factor_coef Fsqd
_refine_ls_weighting_details 'w = 1/[\s^2^(Fo^2^)+(0.0438P)^2^+2.0747P] where P=(Fo^2^+2Fc^2^)/3'
_refine_ls_weighting_scheme calc
_refine_ls_wR_factor_gt 0.0912
_refine_ls_wR_factor_ref 0.0927
_reflns_Friedel_coverage 0.000
_reflns_number_gt 4786
_reflns_number_total 5100
_reflns_threshold_expression F^2^>2.0\s(F^2^)
_cod_data_source_file d5ce00946d8.cif
_cod_data_source_block CHCl3_Hex_0529
_cod_depositor_comments 'Adding full bibliography for 7251100--7251101.cif.'
_cod_database_code 7251100

loop_
_space_group_symop_id
_space_group_symop_operation_xyz
1 +X,+Y,+Z
2 -X,1/2+Y,1/2-Z
3 -X,-Y,-Z
4 +X,-1/2-Y,-1/2+Z

loop_
_atom_site_label
_atom_site_type_symbol
_atom_site_fract_x
_atom_site_fract_y
_atom_site_fract_z
_atom_site_U_iso_or_equiv
_atom_site_adp_type
_atom_site_occupancy
_atom_site_site_symmetry_order
_atom_site_calc_flag
_atom_site_refinement_flags_posn
_atom_site_refinement_flags_adp
_atom_site_refinement_flags_occupancy
_atom_site_disorder_assembly
_atom_site_disorder_group
Cl1 Cl 0.77800(6) 0.26699(3) 0.49224(5) 0.04795(16) Uani 1 1 d . . . . .
Cl2 Cl 0.72665(5) 0.22316(2) 0.71698(4) 0.03960(14) Uani 1 1 d . . . . .
Cl3 Cl 0.76461(6) 0.14519(3) 0.52752(6) 0.05389(18) Uani 1 1 d . . . . .
S1 S 0.50494(6) 0.35565(2) 0.76834(4) 0.03525(14) Uani 1 1 d . . . . .
S2 S 0.72366(5) 0.49038(2) 0.34767(4) 0.03007(13) Uani 1 1 d . . . . .
N1 N 0.24006(13) 0.24434(6) 0.39711(12) 0.0178(3) Uani 1 1 d . . . . .
N2 N 0.39868(13) 0.20588(6) 0.50882(12) 0.0186(3) Uani 1 1 d . . . . .
N3 N 0.43463(16) 0.31286(7) 0.67648(14) 0.0281(4) Uani 1 1 d . . . . .
N4 N 0.57314(16) 0.40046(7) 0.68347(13) 0.0264(3) Uani 1 1 d . . . . .
C1 C 0.35401(16) 0.25302(7) 0.45982(14) 0.0180(3) Uani 1 1 d . . . . .
C2 C 0.31039(16) 0.16426(7) 0.47645(14) 0.0175(3) Uani 1 1 d . . . . .
C3 C 0.31629(16) 0.10502(7) 0.50720(14) 0.0183(3) Uani 1 1 d . . . . .
C4 C 0.41476(17) 0.08349(8) 0.58085(15) 0.0218(4) Uani 1 1 d . . . . .
H4 H 0.4820 0.1082 0.6084 0.026 Uiso 1 1 calc R U . . .
C5 C 0.41519(18) 0.02713(8) 0.61370(16) 0.0256(4) Uani 1 1 d . . . . .
H5 H 0.4821 0.0128 0.6638 0.031 Uiso 1 1 calc R U . . .
C6 C 0.31586(19) -0.00885(8) 0.57254(17) 0.0285(4) Uani 1 1 d . . . . .
H6 H 0.3144 -0.0477 0.5964 0.034 Uiso 1 1 calc R U . . .
C7 C 0.22016(18) 0.01122(8) 0.49787(16) 0.0257(4) Uani 1 1 d . . . . .
H7 H 0.1549 -0.0143 0.4696 0.031 Uiso 1 1 calc R U . . .
C8 C 0.21673(16) 0.06876(7) 0.46232(14) 0.0193(3) Uani 1 1 d . . . . .
C9 C 0.11492(16) 0.09192(8) 0.38426(14) 0.0196(3) Uani 1 1 d . . . . .
C10 C 0.01901(18) 0.05626(8) 0.33307(16) 0.0250(4) Uani 1 1 d . . . . .
H10 H 0.0203 0.0166 0.3502 0.030 Uiso 1 1 calc R U . . .
C11 C -0.07612(18) 0.07718(9) 0.25921(17) 0.0280(4) Uani 1 1 d . . . . .
H11 H -0.1387 0.0519 0.2256 0.034 Uiso 1 1 calc R U . . .
C12 C -0.08115(18) 0.13540(9) 0.23338(17) 0.0278(4) Uani 1 1 d . . . . .
H12 H -0.1476 0.1498 0.1829 0.033 Uiso 1 1 calc R U . . .
C13 C 0.01034(17) 0.17195(8) 0.28117(16) 0.0241(4) Uani 1 1 d . . . . .
H13 H 0.0065 0.2115 0.2631 0.029 Uiso 1 1 calc R U . . .
C14 C 0.10973(16) 0.15146(7) 0.35653(14) 0.0189(3) Uani 1 1 d . . . . .
C15 C 0.21136(16) 0.18624(7) 0.40700(14) 0.0176(3) Uani 1 1 d . . . . .
C16 C 0.42361(16) 0.30797(7) 0.46383(15) 0.0189(3) Uani 1 1 d . . . . .
C17 C 0.46377(16) 0.33279(7) 0.57139(15) 0.0198(3) Uani 1 1 d . . . . .
C18 C 0.54229(16) 0.38359(7) 0.57525(15) 0.0191(3) Uani 1 1 d . . . . .
C19 C 0.58126(16) 0.41096(7) 0.47087(15) 0.0186(3) Uani 1 1 d . . . . .
C20 C 0.54006(17) 0.38500(8) 0.36992(15) 0.0215(4) Uani 1 1 d . . . . .
H20 H 0.5644 0.4016 0.2990 0.026 Uiso 1 1 calc R U . . .
C21 C 0.46331(17) 0.33482(7) 0.36604(15) 0.0213(4) Uani 1 1 d . . . . .
H21 H 0.4385 0.3192 0.2931 0.026 Uiso 1 1 calc R U . . .
C22 C 0.65645(16) 0.46396(7) 0.47304(15) 0.0199(3) Uani 1 1 d . . . . .
C23 C 0.67936(16) 0.50123(8) 0.56245(16) 0.0228(4) Uani 1 1 d . . . . .
H23 H 0.6507 0.4947 0.6385 0.027 Uiso 1 1 calc R U . . .
C24 C 0.74969(17) 0.55033(8) 0.53053(18) 0.0275(4) Uani 1 1 d . . . . .
H24 H 0.7728 0.5802 0.5826 0.033 Uiso 1 1 calc R U . . .
C25 C 0.78081(19) 0.55032(8) 0.41764(19) 0.0315(4) Uani 1 1 d . . . . .
H25 H 0.8284 0.5799 0.3817 0.038 Uiso 1 1 calc R U . . .
C26 C 0.15658(16) 0.28931(7) 0.35355(15) 0.0186(3) Uani 1 1 d . . . . .
C27 C 0.15844(17) 0.30472(8) 0.23857(16) 0.0252(4) Uani 1 1 d . . . . .
H27 H 0.2150 0.2861 0.1874 0.030 Uiso 1 1 calc R U . . .
C28 C 0.07611(19) 0.34798(9) 0.19913(18) 0.0309(4) Uani 1 1 d . . . . .
H28 H 0.0756 0.3587 0.1201 0.037 Uiso 1 1 calc R U . . .
C29 C -0.00534(18) 0.37555(8) 0.27443(18) 0.0291(4) Uani 1 1 d . . . . .
H29 H -0.0614 0.4051 0.2468 0.035 Uiso 1 1 calc R U . . .
C30 C -0.00526(17) 0.36019(8) 0.38968(18) 0.0268(4) Uani 1 1 d . . . . .
H30 H -0.0606 0.3794 0.4412 0.032 Uiso 1 1 calc R U . . .
C31 C 0.07599(17) 0.31662(8) 0.42996(16) 0.0227(4) Uani 1 1 d . . . . .
H31 H 0.0762 0.3057 0.5089 0.027 Uiso 1 1 calc R U . . .
C37 C 0.70334(19) 0.21183(8) 0.56835(17) 0.0288(4) Uani 1 1 d . . . . .
H37 H 0.6079 0.2127 0.5496 0.035 Uiso 1 1 calc R U . . .

loop_
_atom_site_aniso_label
_atom_site_aniso_U_11
_atom_site_aniso_U_22
_atom_site_aniso_U_33
_atom_site_aniso_U_23
_atom_site_aniso_U_13
_atom_site_aniso_U_12
Cl1 0.0592(4) 0.0507(3) 0.0339(3) 0.0096(2) 0.0009(2) -0.0227(3)
Cl2 0.0418(3) 0.0486(3) 0.0287(3) 0.0042(2) 0.0058(2) 0.0023(2)
Cl3 0.0560(4) 0.0381(3) 0.0662(4) -0.0202(3) -0.0220(3) 0.0089(3)
S1 0.0501(3) 0.0360(3) 0.0200(2) -0.00314(19) 0.0070(2) -0.0202(2)
S2 0.0353(3) 0.0237(2) 0.0317(3) -0.00073(18) 0.01023(19) -0.01105(19)
N1 0.0173(7) 0.0152(7) 0.0208(7) 0.0011(5) -0.0001(5) -0.0025(5)
N2 0.0186(7) 0.0163(7) 0.0208(7) -0.0009(5) -0.0001(5) -0.0028(5)
N3 0.0344(9) 0.0262(8) 0.0238(8) -0.0007(6) 0.0061(6) -0.0100(7)
N4 0.0311(8) 0.0257(8) 0.0225(8) -0.0023(6) 0.0039(6) -0.0088(7)
C1 0.0159(8) 0.0178(8) 0.0202(8) -0.0012(6) 0.0014(6) -0.0019(6)
C2 0.0172(8) 0.0174(8) 0.0180(8) -0.0011(6) 0.0019(6) -0.0030(6)
C3 0.0202(8) 0.0176(8) 0.0172(8) -0.0003(6) 0.0038(6) -0.0016(6)
C4 0.0227(8) 0.0204(9) 0.0224(9) -0.0005(7) -0.0002(7) -0.0027(7)
C5 0.0295(9) 0.0233(9) 0.0240(9) 0.0032(7) -0.0014(7) 0.0023(7)
C6 0.0381(11) 0.0164(9) 0.0309(10) 0.0035(7) 0.0005(8) -0.0020(8)
C7 0.0304(10) 0.0183(9) 0.0285(10) -0.0005(7) 0.0000(7) -0.0058(7)
C8 0.0226(8) 0.0176(8) 0.0179(8) -0.0013(6) 0.0034(6) -0.0030(7)
C9 0.0203(8) 0.0213(9) 0.0174(8) -0.0018(6) 0.0038(6) -0.0040(7)
C10 0.0261(9) 0.0223(9) 0.0265(9) -0.0021(7) 0.0009(7) -0.0067(7)
C11 0.0240(9) 0.0301(10) 0.0298(10) -0.0047(8) -0.0032(7) -0.0102(8)
C12 0.0224(9) 0.0333(10) 0.0274(10) 0.0016(8) -0.0050(7) -0.0037(8)
C13 0.0227(9) 0.0233(9) 0.0263(9) 0.0016(7) -0.0009(7) -0.0032(7)
C14 0.0177(8) 0.0205(8) 0.0187(8) -0.0013(6) 0.0031(6) -0.0035(6)
C15 0.0184(8) 0.0162(8) 0.0182(8) -0.0002(6) 0.0033(6) -0.0026(6)
C16 0.0154(7) 0.0162(8) 0.0252(9) -0.0003(7) -0.0001(6) -0.0011(6)
C17 0.0179(8) 0.0181(8) 0.0235(9) -0.0002(7) 0.0025(6) -0.0015(6)
C18 0.0182(8) 0.0164(8) 0.0226(9) -0.0021(7) 0.0013(6) -0.0012(6)
C19 0.0162(8) 0.0153(8) 0.0244(9) 0.0007(6) 0.0005(6) 0.0005(6)
C20 0.0229(8) 0.0206(9) 0.0209(8) 0.0034(7) 0.0005(7) -0.0031(7)
C21 0.0222(8) 0.0198(9) 0.0217(8) -0.0011(7) -0.0020(7) -0.0027(7)
C22 0.0158(7) 0.0179(8) 0.0260(9) 0.0014(7) 0.0010(6) -0.0010(6)
C23 0.0203(8) 0.0193(9) 0.0287(9) -0.0010(7) -0.0003(7) -0.0012(7)
C24 0.0228(9) 0.0179(9) 0.0417(11) -0.0049(8) -0.0008(8) -0.0035(7)
C25 0.0273(9) 0.0212(9) 0.0464(12) 0.0009(8) 0.0074(8) -0.0077(8)
C26 0.0153(8) 0.0152(8) 0.0251(9) 0.0015(7) -0.0006(6) -0.0034(6)
C27 0.0216(9) 0.0289(10) 0.0252(9) 0.0042(7) 0.0037(7) 0.0003(7)
C28 0.0251(9) 0.0365(11) 0.0310(10) 0.0133(8) 0.0006(8) 0.0006(8)
C29 0.0200(9) 0.0223(9) 0.0447(12) 0.0075(8) -0.0018(8) 0.0006(7)
C30 0.0202(9) 0.0217(9) 0.0385(11) -0.0030(8) 0.0025(7) 0.0002(7)
C31 0.0212(8) 0.0221(9) 0.0249(9) -0.0010(7) 0.0016(7) -0.0033(7)
C37 0.0237(9) 0.0287(10) 0.0338(10) 0.0018(8) -0.0033(8) -0.0047(8)

loop_
_atom_type_symbol
_atom_type_description
_atom_type_scat_dispersion_real
_atom_type_scat_dispersion_imag
_atom_type_scat_source
C C 0.0181 0.0091
;
International Tables for Crystallography
(Vol. C, Tables 4.2.6.8 and 6.1.1.4)
;
H H 0.0000 0.0000
;
International Tables for Crystallography
(Vol. C, Table 6.1.1.4)
;
N N 0.0311 0.0180
;
International Tables for Crystallography
(Vol. C, Tables 4.2.6.8 and 6.1.1.4)
;
S S 0.3331 0.5567
;
International Tables for Crystallography
(Vol. C, Tables 4.2.6.8 and 6.1.1.4)
;
Cl Cl 0.3639 0.7018
;
International Tables for Crystallography
(Vol. C, Tables 4.2.6.8 and 6.1.1.4)
;

loop_
_geom_angle_atom_site_label_1
_geom_angle_atom_site_label_2
_geom_angle_atom_site_label_3
_geom_angle
_geom_angle_site_symmetry_1
_geom_angle_site_symmetry_3
_geom_angle_publ_flag
N4 S1 N3 101.26(8) . . ?
C25 S2 C22 91.98(9) . . ?
C1 N1 C15 106.21(14) . . ?
C1 N1 C26 124.58(14) . . ?
C15 N1 C26 127.91(14) . . ?
C1 N2 C2 104.79(14) . . ?
C17 N3 S1 105.93(12) . . ?
C18 N4 S1 106.44(12) . . ?
N2 C1 N1 112.67(14) . . ?
N2 C1 C16 123.66(15) . . ?
N1 C1 C16 123.49(15) . . ?
N2 C2 C15 111.47(15) . . ?
N2 C2 C3 126.43(15) . . ?
C15 C2 C3 122.09(15) . . ?
C4 C3 C8 120.75(16) . . ?
C4 C3 C2 121.66(15) . . ?
C8 C3 C2 117.57(15) . . ?
C5 C4 C3 120.76(16) . . ?
C5 C4 H4 119.6 . . ?
C3 C4 H4 119.6 . . ?
C4 C5 C6 119.17(17) . . ?
C4 C5 H5 120.4 . . ?
C6 C5 H5 120.4 . . ?
C7 C6 C5 120.86(17) . . ?
C7 C6 H6 119.6 . . ?
C5 C6 H6 119.6 . . ?
C6 C7 C8 121.48(17) . . ?
C6 C7 H7 119.3 . . ?
C8 C7 H7 119.3 . . ?
C7 C8 C3 116.93(16) . . ?
C7 C8 C9 123.00(16) . . ?
C3 C8 C9 120.05(15) . . ?
C10 C9 C14 117.41(16) . . ?
C10 C9 C8 121.30(16) . . ?
C14 C9 C8 121.29(15) . . ?
C11 C10 C9 122.00(17) . . ?
C11 C10 H10 119.0 . . ?
C9 C10 H10 119.0 . . ?
C10 C11 C12 120.23(17) . . ?
C10 C11 H11 119.9 . . ?
C12 C11 H11 119.9 . . ?
C13 C12 C11 119.96(17) . . ?
C13 C12 H12 120.0 . . ?
C11 C12 H12 120.0 . . ?
C12 C13 C14 120.91(17) . . ?
C12 C13 H13 119.5 . . ?
C14 C13 H13 119.5 . . ?
C13 C14 C9 119.49(16) . . ?
C13 C14 C15 124.51(16) . . ?
C9 C14 C15 115.98(15) . . ?
C2 C15 N1 104.85(14) . . ?
C2 C15 C14 122.92(15) . . ?
N1 C15 C14 132.16(16) . . ?
C21 C16 C17 116.83(15) . . ?
C21 C16 C1 122.09(16) . . ?
C17 C16 C1 120.81(15) . . ?
N3 C17 C16 125.71(16) . . ?
N3 C17 C18 113.44(15) . . ?
C16 C17 C18 120.85(15) . . ?
N4 C18 C19 126.22(15) . . ?
N4 C18 C17 112.92(15) . . ?
C19 C18 C17 120.85(15) . . ?
C20 C19 C18 115.68(15) . . ?
C20 C19 C22 122.68(16) . . ?
C18 C19 C22 121.62(15) . . ?
C19 C20 C21 123.51(16) . . ?
C19 C20 H20 118.2 . . ?
C21 C20 H20 118.2 . . ?
C16 C21 C20 122.27(16) . . ?
C16 C21 H21 118.9 . . ?
C20 C21 H21 118.9 . . ?
C23 C22 C19 129.27(16) . . ?
C23 C22 S2 109.98(13) . . ?
C19 C22 S2 120.64(13) . . ?
C22 C23 C24 113.46(17) . . ?
C22 C23 H23 123.3 . . ?
C24 C23 H23 123.3 . . ?
C25 C24 C23 112.92(17) . . ?
C25 C24 H24 123.5 . . ?
C23 C24 H24 123.5 . . ?
C24 C25 S2 111.66(14) . . ?
C24 C25 H25 124.2 . . ?
S2 C25 H25 124.2 . . ?
C27 C26 C31 121.39(16) . . ?
C27 C26 N1 120.29(16) . . ?
C31 C26 N1 118.31(15) . . ?
C26 C27 C28 118.87(17) . . ?
C26 C27 H27 120.6 . . ?
C28 C27 H27 120.6 . . ?
C29 C28 C27 120.39(18) . . ?
C29 C28 H28 119.8 . . ?
C27 C28 H28 119.8 . . ?
C30 C29 C28 120.21(18) . . ?
C30 C29 H29 119.9 . . ?
C28 C29 H29 119.9 . . ?
C29 C30 C31 119.91(17) . . ?
C29 C30 H30 120.0 . . ?
C31 C30 H30 120.0 . . ?
C26 C31 C30 119.22(17) . . ?
C26 C31 H31 120.4 . . ?
C30 C31 H31 120.4 . . ?
Cl3 C37 Cl1 110.68(11) . . ?
Cl3 C37 Cl2 111.09(11) . . ?
Cl1 C37 Cl2 109.48(11) . . ?
Cl3 C37 H37 108.5 . . ?
Cl1 C37 H37 108.5 . . ?
Cl2 C37 H37 108.5 . . ?

loop_
_geom_bond_atom_site_label_1
_geom_bond_atom_site_label_2
_geom_bond_distance
_geom_bond_site_symmetry_2
_geom_bond_publ_flag
Cl1 C37 1.754(2) . ?
Cl2 C37 1.754(2) . ?
Cl3 C37 1.753(2) . ?
S1 N4 1.6126(16) . ?
S1 N3 1.6181(16) . ?
S2 C25 1.717(2) . ?
S2 C22 1.7411(18) . ?
N1 C1 1.378(2) . ?
N1 C15 1.397(2) . ?
N1 C26 1.441(2) . ?
N2 C1 1.318(2) . ?
N2 C2 1.377(2) . ?
N3 C17 1.347(2) . ?
N4 C18 1.345(2) . ?
C1 C16 1.473(2) . ?
C2 C15 1.381(2) . ?
C2 C3 1.433(2) . ?
C3 C4 1.401(2) . ?
C3 C8 1.418(2) . ?
C4 C5 1.373(3) . ?
C4 H4 0.9500 . ?
C5 C6 1.398(3) . ?
C5 H5 0.9500 . ?
C6 C7 1.376(3) . ?
C6 H6 0.9500 . ?
C7 C8 1.409(2) . ?
C7 H7 0.9500 . ?
C8 C9 1.469(2) . ?
C9 C10 1.411(2) . ?
C9 C14 1.431(2) . ?
C10 C11 1.373(3) . ?
C10 H10 0.9500 . ?
C11 C12 1.396(3) . ?
C11 H11 0.9500 . ?
C12 C13 1.377(3) . ?
C12 H12 0.9500 . ?
C13 C14 1.411(2) . ?
C13 H13 0.9500 . ?
C14 C15 1.437(2) . ?
C16 C21 1.369(2) . ?
C16 C17 1.427(2) . ?
C17 C18 1.438(2) . ?
C18 C19 1.437(2) . ?
C19 C20 1.375(2) . ?
C19 C22 1.462(2) . ?
C20 C21 1.416(2) . ?
C20 H20 0.9500 . ?
C21 H21 0.9500 . ?
C22 C23 1.371(3) . ?
C23 C24 1.413(3) . ?
C23 H23 0.9500 . ?
C24 C25 1.356(3) . ?
C24 H24 0.9500 . ?
C25 H25 0.9500 . ?
C26 C27 1.382(3) . ?
C26 C31 1.387(3) . ?
C27 C28 1.390(3) . ?
C27 H27 0.9500 . ?
C28 C29 1.387(3) . ?
C28 H28 0.9500 . ?
C29 C30 1.384(3) . ?
C29 H29 0.9500 . ?
C30 C31 1.391(3) . ?
C30 H30 0.9500 . ?
C31 H31 0.9500 . ?
C37 H37 1.0000 . ?

loop_
_geom_torsion_atom_site_label_1
_geom_torsion_atom_site_label_2
_geom_torsion_atom_site_label_3
_geom_torsion_atom_site_label_4
_geom_torsion
_geom_torsion_site_symmetry_1
_geom_torsion_site_symmetry_2
_geom_torsion_site_symmetry_3
_geom_torsion_site_symmetry_4
_geom_torsion_publ_flag
N4 S1 N3 C17 0.31(15) . . . . ?
N3 S1 N4 C18 0.37(15) . . . . ?
C2 N2 C1 N1 0.26(19) . . . . ?
C2 N2 C1 C16 -175.10(15) . . . . ?
C15 N1 C1 N2 -0.54(19) . . . . ?
C26 N1 C1 N2 167.30(15) . . . . ?
C15 N1 C1 C16 174.83(15) . . . . ?
C26 N1 C1 C16 -17.3(2) . . . . ?
C1 N2 C2 C15 0.12(19) . . . . ?
C1 N2 C2 C3 179.49(16) . . . . ?
N2 C2 C3 C4 2.9(3) . . . . ?
C15 C2 C3 C4 -177.82(16) . . . . ?
N2 C2 C3 C8 -178.48(15) . . . . ?
C15 C2 C3 C8 0.8(2) . . . . ?
C8 C3 C4 C5 -1.7(3) . . . . ?
C2 C3 C4 C5 176.85(16) . . . . ?
C3 C4 C5 C6 0.1(3) . . . . ?
C4 C5 C6 C7 1.5(3) . . . . ?
C5 C6 C7 C8 -1.5(3) . . . . ?
C6 C7 C8 C3 -0.1(3) . . . . ?
C6 C7 C8 C9 -178.96(17) . . . . ?
C4 C3 C8 C7 1.7(2) . . . . ?
C2 C3 C8 C7 -176.93(15) . . . . ?
C4 C3 C8 C9 -179.39(15) . . . . ?
C2 C3 C8 C9 2.0(2) . . . . ?
C7 C8 C9 C10 -4.9(3) . . . . ?
C3 C8 C9 C10 176.32(16) . . . . ?
C7 C8 C9 C14 175.60(16) . . . . ?
C3 C8 C9 C14 -3.2(2) . . . . ?
C14 C9 C10 C11 0.1(3) . . . . ?
C8 C9 C10 C11 -179.45(17) . . . . ?
C9 C10 C11 C12 -0.7(3) . . . . ?
C10 C11 C12 C13 0.7(3) . . . . ?
C11 C12 C13 C14 -0.1(3) . . . . ?
C12 C13 C14 C9 -0.4(3) . . . . ?
C12 C13 C14 C15 177.83(17) . . . . ?
C10 C9 C14 C13 0.4(2) . . . . ?
C8 C9 C14 C13 179.99(15) . . . . ?
C10 C9 C14 C15 -177.97(15) . . . . ?
C8 C9 C14 C15 1.6(2) . . . . ?
N2 C2 C15 N1 -0.44(18) . . . . ?
C3 C2 C15 N1 -179.84(14) . . . . ?
N2 C2 C15 C14 176.87(14) . . . . ?
C3 C2 C15 C14 -2.5(3) . . . . ?
C1 N1 C15 C2 0.56(17) . . . . ?
C26 N1 C15 C2 -166.73(16) . . . . ?
C1 N1 C15 C14 -176.39(17) . . . . ?
C26 N1 C15 C14 16.3(3) . . . . ?
C13 C14 C15 C2 -177.07(16) . . . . ?
C9 C14 C15 C2 1.2(2) . . . . ?
C13 C14 C15 N1 -0.6(3) . . . . ?
C9 C14 C15 N1 177.73(16) . . . . ?
N2 C1 C16 C21 118.67(19) . . . . ?
N1 C1 C16 C21 -56.2(2) . . . . ?
N2 C1 C16 C17 -55.1(2) . . . . ?
N1 C1 C16 C17 130.00(18) . . . . ?
S1 N3 C17 C16 179.18(15) . . . . ?
S1 N3 C17 C18 -0.87(19) . . . . ?
C21 C16 C17 N3 179.90(17) . . . . ?
C1 C16 C17 N3 -6.0(3) . . . . ?
C21 C16 C17 C18 0.0(2) . . . . ?
C1 C16 C17 C18 174.07(15) . . . . ?
S1 N4 C18 C19 179.69(14) . . . . ?
S1 N4 C18 C17 -0.91(18) . . . . ?
N3 C17 C18 N4 1.2(2) . . . . ?
C16 C17 C18 N4 -178.83(16) . . . . ?
N3 C17 C18 C19 -179.34(16) . . . . ?
C16 C17 C18 C19 0.6(2) . . . . ?
N4 C18 C19 C20 178.56(17) . . . . ?
C17 C18 C19 C20 -0.8(2) . . . . ?
N4 C18 C19 C22 -3.3(3) . . . . ?
C17 C18 C19 C22 177.38(15) . . . . ?
C18 C19 C20 C21 0.5(3) . . . . ?
C22 C19 C20 C21 -177.68(16) . . . . ?
C17 C16 C21 C20 -0.3(3) . . . . ?
C1 C16 C21 C20 -174.33(16) . . . . ?
C19 C20 C21 C16 0.1(3) . . . . ?
C20 C19 C22 C23 163.83(18) . . . . ?
C18 C19 C22 C23 -14.2(3) . . . . ?
C20 C19 C22 S2 -11.9(2) . . . . ?
C18 C19 C22 S2 170.08(13) . . . . ?
C25 S2 C22 C23 0.10(14) . . . . ?
C25 S2 C22 C19 176.57(15) . . . . ?
C19 C22 C23 C24 -175.96(17) . . . . ?
S2 C22 C23 C24 0.1(2) . . . . ?
C22 C23 C24 C25 -0.3(2) . . . . ?
C23 C24 C25 S2 0.4(2) . . . . ?
C22 S2 C25 C24 -0.30(16) . . . . ?
C1 N1 C26 C27 102.2(2) . . . . ?
C15 N1 C26 C27 -92.7(2) . . . . ?
C1 N1 C26 C31 -77.4(2) . . . . ?
C15 N1 C26 C31 87.8(2) . . . . ?
C31 C26 C27 C28 -0.9(3) . . . . ?
N1 C26 C27 C28 179.56(16) . . . . ?
C26 C27 C28 C29 0.7(3) . . . . ?
C27 C28 C29 C30 0.0(3) . . . . ?
C28 C29 C30 C31 -0.6(3) . . . . ?
C27 C26 C31 C30 0.4(3) . . . . ?
N1 C26 C31 C30 179.93(15) . . . . ?
C29 C30 C31 C26 0.3(3) . . . . ?
